data_4028075
loop_
_publ_author_name
'Davit Jishkariani'
'C. Dennis Hall'
'Aydin Demircan'
'Blake J. Tomlin'
'Peter J. Steel'
'Alan R. Katritzky'

_publ_section_title
;
 Push-Pull Triazenes Derived from 1-(Benzylideneamino)- and
 1-(Sulfonimido)-azolylidenes
;
_journal_name_full 'Journal of Organic Chemistry'
_journal_page_first 3349
_journal_page_last 3354
_journal_paper_doi 10.1021/jo302697q
_journal_volume 78
_journal_year 2013
_chemical_formula_moiety 'C28 H25 N6 O2, I'
_chemical_formula_sum 'C28 H25 I N6 O2'
_chemical_formula_weight 604.44
_chemical_name_systematic
; 
 ? 
;
_space_group_IT_number 14
_symmetry_cell_setting monoclinic
_symmetry_space_group_name_Hall '-P 2ybc'
_symmetry_space_group_name_H-M 'P 1 21/c 1'
_atom_sites_solution_hydrogens geom
_atom_sites_solution_primary direct
_atom_sites_solution_secondary difmap
_audit_creation_method SHELXL-97
_cell_angle_alpha 90.00
_cell_angle_beta 91.567(2)
_cell_angle_gamma 90.00
_cell_formula_units_Z 4
_cell_length_a 7.65041(17)
_cell_length_b 14.0243(3)
_cell_length_c 24.1551(6)
_cell_measurement_reflns_used 5906
_cell_measurement_temperature 393(2)
_cell_measurement_theta_max 73.8356
_cell_measurement_theta_min 3.1485
_cell_volume 2590.67(10)
_computing_cell_refinement
;
CrysAlisPro, Agilent Technologies,
Version 1.171.35.19 (release 27-10-2011 CrysAlis171 .NET)
(compiled Oct 27 2011,15:02:11)
;
_computing_data_collection
;
CrysAlisPro, Agilent Technologies,
Version 1.171.35.19 (release 27-10-2011 CrysAlis171 .NET)
(compiled Oct 27 2011,15:02:11)
;
_computing_data_reduction
;
CrysAlisPro, Agilent Technologies,
Version 1.171.35.19 (release 27-10-2011 CrysAlis171 .NET)
(compiled Oct 27 2011,15:02:11)
;
_computing_structure_refinement 'SHELXL-97 (Sheldrick, 2008)'
_computing_structure_solution 'SHELXS-97 (Sheldrick, 2008)'
_diffrn_ambient_temperature 393(2)
_diffrn_detector_area_resol_mean 21.3001
_diffrn_measured_fraction_theta_full 0.999
_diffrn_measured_fraction_theta_max 0.999
_diffrn_measurement_device_type 'SuperNova, Dual, Cu at zero, Atlas'
_diffrn_measurement_method '\w scans'
_diffrn_radiation_monochromator graphite
_diffrn_radiation_source 'fine-focus sealed tube'
_diffrn_radiation_type CuK\a
_diffrn_radiation_wavelength 1.54184
_diffrn_reflns_av_R_equivalents 0.0423
_diffrn_reflns_av_sigmaI/netI 0.0384
_diffrn_reflns_limit_h_max 8
_diffrn_reflns_limit_h_min -9
_diffrn_reflns_limit_k_max 16
_diffrn_reflns_limit_k_min -11
_diffrn_reflns_limit_l_max 28
_diffrn_reflns_limit_l_min -28
_diffrn_reflns_number 11670
_diffrn_reflns_theta_full 67.49
_diffrn_reflns_theta_max 67.49
_diffrn_reflns_theta_min 3.64
_exptl_absorpt_coefficient_mu 10.017
_exptl_absorpt_correction_T_max 0.1530
_exptl_absorpt_correction_T_min 0.0819
_exptl_absorpt_correction_type multi-scan
_exptl_absorpt_process_details
;
CrysAlisPro, Agilent Technologies,
Version 1.171.35.19 (release 27-10-2011 CrysAlis171 .NET)
(compiled Oct 27 2011,15:02:11)
empirical absorption correction using spherical harmonics,
 implemented in SCALE3 ABSPACK scaling algorithm.
;
_exptl_crystal_colour red
_exptl_crystal_density_diffrn 1.550
_exptl_crystal_description block
_exptl_crystal_F_000 1216
_exptl_crystal_size_max 0.50
_exptl_crystal_size_mid 0.42
_exptl_crystal_size_min 0.30
_refine_diff_density_max 1.969
_refine_diff_density_min -2.091
_refine_diff_density_rms 0.138
_refine_ls_extinction_method none
_refine_ls_goodness_of_fit_ref 1.045
_refine_ls_hydrogen_treatment constr
_refine_ls_matrix_type full
_refine_ls_number_parameters 335
_refine_ls_number_reflns 4666
_refine_ls_number_restraints 0
_refine_ls_restrained_S_all 1.045
_refine_ls_R_factor_all 0.0477
_refine_ls_R_factor_gt 0.0431
_refine_ls_shift/su_max 0.000
_refine_ls_shift/su_mean 0.000
_refine_ls_structure_factor_coef Fsqd
_refine_ls_weighting_details 'calc w=1/[\s^2^(Fo^2^)+(0.0810P)^2^+0.8600P] where P=(Fo^2^+2Fc^2^)/3'
_refine_ls_weighting_scheme calc
_refine_ls_wR_factor_gt 0.1093
_refine_ls_wR_factor_ref 0.1138
_reflns_number_gt 4186
_reflns_number_total 4666
_reflns_threshold_expression >2sigma(I)
_cod_data_source_file jo302697q_si_004.cif
_cod_data_source_block d526
_cod_original_sg_symbol_H-M 'P 21/c'
_cod_database_code 4028075

loop_
_symmetry_equiv_pos_as_xyz
'x, y, z'
'-x, y+1/2, -z+1/2'
'-x, -y, -z'
'x, -y-1/2, z-1/2'

loop_
_atom_site_label
_atom_site_type_symbol
_atom_site_fract_x
_atom_site_fract_y
_atom_site_fract_z
_atom_site_U_iso_or_equiv
_atom_site_adp_type
_atom_site_occupancy
_atom_site_symmetry_multiplicity
_atom_site_calc_flag
_atom_site_refinement_flags
I1 I 0.18381(3) 0.278425(16) 0.212232(9) 0.01346(11) Uani 1 1 d .
O1 O -0.2254(4) 0.6367(2) 0.00292(12) 0.0278(7) Uani 1 1 d .
O2 O -0.1875(4) 0.4850(2) 0.01491(11) 0.0221(6) Uani 1 1 d .
N1 N 0.3164(4) 0.9204(2) 0.28146(11) 0.0094(6) Uani 1 1 d .
N2 N 0.4144(4) 0.8471(2) 0.35660(12) 0.0091(6) Uani 1 1 d .
N3 N 0.3017(4) 0.7425(3) 0.29058(12) 0.0102(6) Uani 1 1 d .
N4 N 0.2342(4) 0.7330(2) 0.24121(13) 0.0103(6) Uani 1 1 d .
N5 N 0.1933(4) 0.6436(2) 0.23065(12) 0.0099(6) Uani 1 1 d .
N6 N -0.1671(4) 0.5681(2) 0.02926(13) 0.0162(7) Uani 1 1 d .
C1 C 0.3402(4) 0.8341(2) 0.30592(14) 0.0084(7) Uani 1 1 d .
C2 C 0.4456(5) 0.9431(3) 0.36487(14) 0.0101(7) Uani 1 1 d .
C3 C 0.5220(5) 0.9924(3) 0.40933(15) 0.0129(8) Uani 1 1 d .
H3A H 0.5623 0.9613 0.4412 0.016 Uiso 1 1 calc R
C4 C 0.5346(5) 1.0899(3) 0.40347(16) 0.0171(8) Uani 1 1 d .
H4A H 0.5862 1.1254 0.4320 0.021 Uiso 1 1 calc R
C5 C 0.4726(5) 1.1368(3) 0.35611(16) 0.0164(8) Uani 1 1 d .
H5A H 0.4833 1.2027 0.3542 0.020 Uiso 1 1 calc R
C6 C 0.3953(5) 1.0887(3) 0.31160(15) 0.0147(8) Uani 1 1 d .
H6A H 0.3534 1.1204 0.2801 0.018 Uiso 1 1 calc R
C7 C 0.3844(5) 0.9899(3) 0.31710(14) 0.0110(7) Uani 1 1 d .
C8 C 0.4699(5) 0.7705(3) 0.39466(15) 0.0120(8) Uani 1 1 d .
H8A H 0.5699 0.7923 0.4167 0.014 Uiso 1 1 calc R
H8B H 0.5070 0.7161 0.3731 0.014 Uiso 1 1 calc R
C9 C 0.3284(5) 0.7386(3) 0.43317(15) 0.0125(8) Uani 1 1 d .
C10 C 0.1550(6) 0.7269(3) 0.41557(18) 0.0192(9) Uani 1 1 d .
H10A H 0.1198 0.7458 0.3801 0.023 Uiso 1 1 calc R
C11 C 0.0346(6) 0.6872(3) 0.45057(19) 0.0285(10) Uani 1 1 d .
H11A H -0.0810 0.6797 0.4384 0.034 Uiso 1 1 calc R
C12 C 0.0848(7) 0.6584(3) 0.50356(19) 0.0334(12) Uani 1 1 d .
H12A H 0.0046 0.6297 0.5265 0.040 Uiso 1 1 calc R
C13 C 0.2567(7) 0.6729(3) 0.52200(18) 0.0288(11) Uani 1 1 d .
H13A H 0.2906 0.6560 0.5580 0.035 Uiso 1 1 calc R
C14 C 0.3769(6) 0.7122(3) 0.48727(17) 0.0193(9) Uani 1 1 d .
H14A H 0.4916 0.7213 0.4999 0.023 Uiso 1 1 calc R
C15 C 0.2246(5) 0.9428(3) 0.22886(15) 0.0110(7) Uani 1 1 d .
H15A H 0.1601 1.0017 0.2331 0.013 Uiso 1 1 calc R
H15B H 0.1407 0.8926 0.2205 0.013 Uiso 1 1 calc R
C16 C 0.3457(5) 0.9530(3) 0.18071(14) 0.0110(7) Uani 1 1 d .
C17 C 0.4977(5) 0.9001(3) 0.17675(15) 0.0142(8) Uani 1 1 d .
H17A H 0.5270 0.8557 0.2041 0.017 Uiso 1 1 calc R
C18 C 0.6066(6) 0.9128(3) 0.13232(16) 0.0211(9) Uani 1 1 d .
H18A H 0.7086 0.8771 0.1301 0.025 Uiso 1 1 calc R
C19 C 0.5643(6) 0.9787(3) 0.09114(16) 0.0240(9) Uani 1 1 d .
H19A H 0.6384 0.9880 0.0618 0.029 Uiso 1 1 calc R
C20 C 0.4104(6) 1.0304(3) 0.09424(16) 0.0215(9) Uani 1 1 d .
H20A H 0.3796 1.0732 0.0662 0.026 Uiso 1 1 calc R
C21 C 0.3018(5) 1.0187(3) 0.13885(15) 0.0169(8) Uani 1 1 d .
H21A H 0.1999 1.0545 0.1410 0.020 Uiso 1 1 calc R
C22 C 0.1050(5) 0.6251(3) 0.17946(14) 0.0112(7) Uani 1 1 d .
C23 C 0.0913(5) 0.5317(3) 0.15992(15) 0.0141(8) Uani 1 1 d .
H23A H 0.1421 0.4820 0.1801 0.017 Uiso 1 1 calc R
C24 C 0.0020(5) 0.5129(3) 0.11038(15) 0.0157(8) Uani 1 1 d .
H24A H -0.0091 0.4508 0.0973 0.019 Uiso 1 1 calc R
C25 C -0.0694(5) 0.5877(3) 0.08121(14) 0.0143(8) Uani 1 1 d .
C26 C -0.0574(5) 0.6807(3) 0.09916(15) 0.0171(8) Uani 1 1 d .
H26A H -0.1074 0.7299 0.0783 0.021 Uiso 1 1 calc R
C27 C 0.0308(5) 0.7000(3) 0.14922(15) 0.0154(8) Uani 1 1 d .
H27A H 0.0400 0.7622 0.1623 0.018 Uiso 1 1 calc R
C28 C 0.2228(5) 0.5710(3) 0.27351(16) 0.0170(8) Uani 1 1 d .
H28A H 0.3446 0.5696 0.2842 0.025 Uiso 1 1 calc R
H28B H 0.1883 0.5097 0.2593 0.025 Uiso 1 1 calc R
H28C H 0.1549 0.5861 0.3052 0.025 Uiso 1 1 calc R

loop_
_atom_site_aniso_label
_atom_site_aniso_U_11
_atom_site_aniso_U_22
_atom_site_aniso_U_33
_atom_site_aniso_U_23
_atom_site_aniso_U_13
_atom_site_aniso_U_12
I1 0.01519(16) 0.01248(17) 0.01262(16) 0.00241(8) -0.00132(10) -0.00063(8)
O1 0.0328(17) 0.0366(18) 0.0134(15) 0.0028(13) -0.0099(12) -0.0040(15)
O2 0.0244(15) 0.0283(17) 0.0135(14) -0.0108(12) -0.0002(11) -0.0048(13)
N1 0.0143(15) 0.0099(16) 0.0039(14) 0.0027(11) -0.0024(11) 0.0027(11)
N2 0.0137(15) 0.0088(15) 0.0046(14) 0.0022(11) -0.0035(11) -0.0005(12)
N3 0.0157(16) 0.0095(15) 0.0054(16) 0.0010(11) -0.0013(12) 0.0013(12)
N4 0.0138(15) 0.0101(15) 0.0070(15) -0.0008(12) 0.0002(12) 0.0019(12)
N5 0.0139(15) 0.0110(16) 0.0047(14) 0.0008(12) -0.0022(11) 0.0024(12)
N6 0.0170(16) 0.0252(19) 0.0063(15) -0.0003(14) 0.0010(12) -0.0013(14)
C1 0.0142(17) 0.0079(17) 0.0031(16) 0.0008(14) -0.0001(12) 0.0029(14)
C2 0.0147(17) 0.0090(17) 0.0065(17) -0.0008(14) 0.0000(13) 0.0029(14)
C3 0.0166(18) 0.0168(19) 0.0055(17) -0.0025(15) 0.0009(14) 0.0010(15)
C4 0.0183(19) 0.016(2) 0.017(2) -0.0087(16) 0.0025(15) -0.0011(16)
C5 0.022(2) 0.0099(18) 0.0172(19) -0.0006(15) 0.0073(15) 0.0009(16)
C6 0.0220(19) 0.0116(18) 0.0109(18) 0.0037(15) 0.0052(15) 0.0040(16)
C7 0.0164(18) 0.0112(18) 0.0055(17) 0.0006(14) -0.0007(13) 0.0012(15)
C8 0.0186(19) 0.0114(19) 0.0057(18) 0.0057(13) -0.0067(14) 0.0015(14)
C9 0.026(2) 0.0057(17) 0.0061(18) -0.0008(14) -0.0002(15) 0.0022(15)
C10 0.024(2) 0.024(2) 0.009(2) -0.0006(15) -0.0015(16) -0.0023(16)
C11 0.027(2) 0.032(3) 0.026(2) -0.006(2) 0.0097(19) -0.008(2)
C12 0.053(3) 0.022(2) 0.027(2) 0.0033(19) 0.023(2) -0.003(2)
C13 0.051(3) 0.023(2) 0.012(2) 0.0092(18) 0.0096(19) 0.009(2)
C14 0.037(3) 0.013(2) 0.008(2) -0.0004(14) -0.0015(17) 0.0087(17)
C15 0.0162(17) 0.0111(18) 0.0054(16) 0.0026(14) -0.0062(14) 0.0035(15)
C16 0.0209(19) 0.0099(18) 0.0020(16) -0.0030(13) -0.0031(13) -0.0030(15)
C17 0.0234(19) 0.0098(18) 0.0094(18) -0.0012(14) -0.0028(14) -0.0002(15)
C18 0.027(2) 0.020(2) 0.017(2) -0.0070(17) 0.0042(16) 0.0002(18)
C19 0.041(3) 0.024(2) 0.0077(18) -0.0046(16) 0.0088(17) -0.010(2)
C20 0.049(3) 0.0108(19) 0.0052(18) 0.0029(15) 0.0022(17) -0.0029(19)
C21 0.029(2) 0.0125(19) 0.0088(18) -0.0003(15) -0.0026(15) 0.0042(16)
C22 0.0140(17) 0.0152(18) 0.0045(16) -0.0013(14) 0.0007(13) -0.0006(15)
C23 0.0186(19) 0.0134(19) 0.0100(18) 0.0003(15) -0.0027(14) 0.0009(16)
C24 0.0215(19) 0.0141(19) 0.0116(18) -0.0041(15) 0.0024(15) -0.0004(16)
C25 0.0169(18) 0.022(2) 0.0037(17) -0.0035(15) 0.0010(14) -0.0023(16)
C26 0.026(2) 0.018(2) 0.0069(18) 0.0032(15) -0.0041(15) 0.0017(17)
C27 0.027(2) 0.0125(18) 0.0067(18) -0.0006(15) -0.0020(15) 0.0006(17)
C28 0.024(2) 0.0127(19) 0.0136(19) 0.0060(15) -0.0067(15) -0.0024(16)

loop_
_atom_type_symbol
_atom_type_description
_atom_type_scat_dispersion_real
_atom_type_scat_dispersion_imag
_atom_type_scat_source
C C 0.0181 0.0091 'International Tables Vol C Tables 4.2.6.8 and 6.1.1.4'
H H 0.0000 0.0000 'International Tables Vol C Tables 4.2.6.8 and 6.1.1.4'
N N 0.0311 0.0180 'International Tables Vol C Tables 4.2.6.8 and 6.1.1.4'
O O 0.0492 0.0322 'International Tables Vol C Tables 4.2.6.8 and 6.1.1.4'
I I -0.3257 6.8362 'International Tables Vol C Tables 4.2.6.8 and 6.1.1.4'

loop_
_geom_angle_atom_site_label_1
_geom_angle_atom_site_label_2
_geom_angle_atom_site_label_3
_geom_angle
C1 N1 C7 108.2(3)
C1 N1 C15 128.5(3)
C7 N1 C15 123.2(3)
C1 N2 C2 109.2(3)
C1 N2 C8 125.2(3)
C2 N2 C8 125.2(3)
N4 N3 C1 115.1(3)
N3 N4 N5 111.3(3)
N4 N5 C22 116.7(3)
N4 N5 C28 119.6(3)
C22 N5 C28 123.4(3)
O2 N6 O1 123.8(3)
O2 N6 C25 118.5(3)
O1 N6 C25 117.7(3)
N2 C1 N1 108.9(3)
N2 C1 N3 117.1(3)
N1 C1 N3 134.0(3)
N2 C2 C3 131.5(3)
N2 C2 C7 106.7(3)
C3 C2 C7 121.8(3)
C4 C3 C2 116.3(4)
C4 C3 H3A 121.9
C2 C3 H3A 121.9
C3 C4 C5 122.0(4)
C3 C4 H4A 119.0
C5 C4 H4A 119.0
C6 C5 C4 122.4(4)
C6 C5 H5A 118.8
C4 C5 H5A 118.8
C5 C6 C7 115.7(4)
C5 C6 H6A 122.1
C7 C6 H6A 122.1
N1 C7 C6 131.2(3)
N1 C7 C2 107.0(3)
C6 C7 C2 121.8(3)
N2 C8 C9 113.7(3)
N2 C8 H8A 108.8
C9 C8 H8A 108.8
N2 C8 H8B 108.8
C9 C8 H8B 108.8
H8A C8 H8B 107.7
C10 C9 C14 118.7(4)
C10 C9 C8 122.6(3)
C14 C9 C8 118.5(4)
C11 C10 C9 120.4(4)
C11 C10 H10A 119.8
C9 C10 H10A 119.8
C10 C11 C12 120.6(5)
C10 C11 H11A 119.7
C12 C11 H11A 119.7
C11 C12 C13 119.2(4)
C11 C12 H12A 120.4
C13 C12 H12A 120.4
C14 C13 C12 120.3(4)
C14 C13 H13A 119.8
C12 C13 H13A 119.8
C13 C14 C9 120.7(4)
C13 C14 H14A 119.6
C9 C14 H14A 119.6
N1 C15 C16 113.4(3)
N1 C15 H15A 108.9
C16 C15 H15A 108.9
N1 C15 H15B 108.9
C16 C15 H15B 108.9
H15A C15 H15B 107.7
C17 C16 C21 119.2(3)
C17 C16 C15 122.3(3)
C21 C16 C15 118.5(3)
C16 C17 C18 120.5(4)
C16 C17 H17A 119.8
C18 C17 H17A 119.8
C17 C18 C19 120.4(4)
C17 C18 H18A 119.8
C19 C18 H18A 119.8
C20 C19 C18 119.4(4)
C20 C19 H19A 120.3
C18 C19 H19A 120.3
C19 C20 C21 120.5(4)
C19 C20 H20A 119.8
C21 C20 H20A 119.8
C20 C21 C16 120.1(4)
C20 C21 H21A 120.0
C16 C21 H21A 120.0
C27 C22 C23 120.4(3)
C27 C22 N5 119.8(3)
C23 C22 N5 119.8(3)
C24 C23 C22 120.0(4)
C24 C23 H23A 120.0
C22 C23 H23A 120.0
C25 C24 C23 118.6(4)
C25 C24 H24A 120.7
C23 C24 H24A 120.7
C24 C25 C26 122.8(3)
C24 C25 N6 118.9(3)
C26 C25 N6 118.3(3)
C25 C26 C27 118.8(4)
C25 C26 H26A 120.6
C27 C26 H26A 120.6
C22 C27 C26 119.3(4)
C22 C27 H27A 120.3
C26 C27 H27A 120.3
N5 C28 H28A 109.5
N5 C28 H28B 109.5
H28A C28 H28B 109.5
N5 C28 H28C 109.5
H28A C28 H28C 109.5
H28B C28 H28C 109.5

loop_
_geom_bond_atom_site_label_1
_geom_bond_atom_site_label_2
_geom_bond_distance
O1 N6 1.229(4)
O2 N6 1.225(4)
N1 C1 1.357(5)
N1 C7 1.392(5)
N1 C15 1.468(4)
N2 C1 1.348(4)
N2 C2 1.380(5)
N2 C8 1.469(4)
N3 N4 1.293(4)
N3 C1 1.367(5)
N4 N5 1.316(4)
N5 C22 1.417(4)
N5 C28 1.465(5)
N6 C25 1.469(5)
C2 C3 1.393(5)
C2 C7 1.398(5)
C3 C4 1.378(6)
C3 H3A 0.9300
C4 C5 1.391(6)
C4 H4A 0.9300
C5 C6 1.387(6)
C5 H5A 0.9300
C6 C7 1.395(5)
C6 H6A 0.9300
C8 C9 1.514(5)
C8 H8A 0.9700
C8 H8B 0.9700
C9 C10 1.392(6)
C9 C14 1.398(6)
C10 C11 1.384(6)
C10 H10A 0.9300
C11 C12 1.386(7)
C11 H11A 0.9300
C12 C13 1.392(7)
C12 H12A 0.9300
C13 C14 1.376(6)
C13 H13A 0.9300
C14 H14A 0.9300
C15 C16 1.513(5)
C15 H15A 0.9700
C15 H15B 0.9700
C16 C17 1.385(5)
C16 C21 1.402(5)
C17 C18 1.388(5)
C17 H17A 0.9300
C18 C19 1.389(6)
C18 H18A 0.9300
C19 C20 1.387(7)
C19 H19A 0.9300
C20 C21 1.388(5)
C20 H20A 0.9300
C21 H21A 0.9300
C22 C27 1.391(5)
C22 C23 1.395(5)
C23 C24 1.387(5)
C23 H23A 0.9300
C24 C25 1.369(6)
C24 H24A 0.9300
C25 C26 1.377(6)
C26 C27 1.395(5)
C26 H26A 0.9300
C27 H27A 0.9300
C28 H28A 0.9600
C28 H28B 0.9600
C28 H28C 0.9600
